data_7719040
loop_
_publ_author_name
'Kumar, Manish'
'Chakraborty, Sudipta'
'Nayek, Hari Pada'

_publ_section_title
;
 Organotin(IV) compounds catalyzed cyanide-free synthesis of
 &#x3b1;-iminonitriles.
;
_journal_issue 21
_journal_name_full 'Dalton transactions (Cambridge, England : 2003)'
_journal_page_first 8470
_journal_page_last 8482
_journal_paper_doi 10.1039/d5dt00492f
_journal_volume 54
_journal_year 2025
_chemical_formula_moiety 'C14 H10 I N3 O'
_chemical_formula_sum 'C14 H10 I N3 O'
_chemical_formula_weight 363.15
_chemical_name_systematic C336
_space_group_crystal_system monoclinic
_space_group_IT_number 14
_space_group_name_Hall '-P 2yn'
_space_group_name_H-M_alt 'P 1 21/n 1'
_atom_sites_solution_hydrogens geom
_atom_sites_solution_primary dual
_audit_creation_date 2024-11-12
_audit_creation_method
;
Olex2 1.2-ac3
(compiled 2016.08.26 svn.r3337 for Rigaku Oxford Diffraction, GUI svn.r5221)
;
_audit_update_record
;
2025-02-04 deposited with the CCDC.	2025-04-14 downloaded from the CCDC.
;
_cell_angle_alpha 90
_cell_angle_beta 92.301(5)
_cell_angle_gamma 90
_cell_formula_units_Z 4
_cell_length_a 4.1544(3)
_cell_length_b 10.7973(9)
_cell_length_c 30.5567(16)
_cell_measurement_reflns_used 2808
_cell_measurement_temperature 293(2)
_cell_measurement_theta_max 25.8030
_cell_measurement_theta_min 2.6640
_cell_volume 1369.56(17)
_computing_cell_refinement 'CrysAlisPro 1.171.40.69a (Rigaku OD, 2020)'
_computing_data_collection 'CrysAlisPro 1.171.40.69a (Rigaku OD, 2020)'
_computing_data_reduction 'CrysAlisPro 1.171.40.69a (Rigaku OD, 2020)'
_computing_molecular_graphics 'Olex2 (Dolomanov et al., 2009)'
_computing_publication_material 'Olex2 (Dolomanov et al., 2009)'
_computing_structure_refinement 'ShelXL (Sheldrick, 2015)'
_computing_structure_solution 'ShelXT (Sheldrick, 2015)'
_diffrn_ambient_temperature 293(2)
_diffrn_detector 'CCD plate'
_diffrn_detector_area_resol_mean 8.0303
_diffrn_detector_type EosS2
_diffrn_measured_fraction_theta_full 1.000
_diffrn_measured_fraction_theta_max 0.978
_diffrn_measurement_details
;
List of Runs (angles in degrees, time in seconds):

  # Type    Start    End  Width  t~exp~   \w     \q     \k     \f   Frames
#--------------------------------------------------------------------------
  1  \w     20.00  82.00   1.00   12.37    --   14.45  38.00 -60.00   62
  2  \w     -2.00  65.00   1.00   12.37    --   14.45  57.00-150.00   67
  3  \w    -29.00   1.00   1.00   12.37    --  -16.48 -77.00 -60.00   30
  4  \w    -38.00   8.00   1.00   12.37    --  -16.48 -77.00  30.00   46
;
_diffrn_measurement_device 'four-circle diffractometer'
_diffrn_measurement_device_type 'SuperNova, Single source at offset/far, EosS2'
_diffrn_measurement_method '\w scans'
_diffrn_orient_matrix_type 'CrysAlisPro convention (1999,Acta A55,543-557)'
_diffrn_orient_matrix_UB_11 0.0407131000
_diffrn_orient_matrix_UB_12 0.0607906000
_diffrn_orient_matrix_UB_13 0.0070154000
_diffrn_orient_matrix_UB_21 -0.1648449000
_diffrn_orient_matrix_UB_22 0.0123677000
_diffrn_orient_matrix_UB_23 0.0034198000
_diffrn_orient_matrix_UB_31 0.0201291000
_diffrn_orient_matrix_UB_32 -0.0214441000
_diffrn_orient_matrix_UB_33 0.0218860000
_diffrn_radiation_monochromator mirror
_diffrn_radiation_probe x-ray
_diffrn_radiation_type MoK\a
_diffrn_radiation_wavelength 0.71073
_diffrn_reflns_av_R_equivalents 0.0360
_diffrn_reflns_av_unetI/netI 0.0633
_diffrn_reflns_Laue_measured_fraction_full 1.000
_diffrn_reflns_Laue_measured_fraction_max 0.978
_diffrn_reflns_limit_h_max 4
_diffrn_reflns_limit_h_min -5
_diffrn_reflns_limit_k_max 13
_diffrn_reflns_limit_k_min -10
_diffrn_reflns_limit_l_max 24
_diffrn_reflns_limit_l_min -39
_diffrn_reflns_number 6038
_diffrn_reflns_point_group_measured_fraction_full 1.000
_diffrn_reflns_point_group_measured_fraction_max 0.978
_diffrn_reflns_theta_full 25.242
_diffrn_reflns_theta_max 26.995
_diffrn_reflns_theta_min 2.001
_diffrn_source 'micro-focus sealed X-ray tube'
_diffrn_source_type 'SuperNova (Mo) X-ray Source'
_exptl_absorpt_coefficient_mu 2.333
_exptl_absorpt_correction_T_max 1.00000
_exptl_absorpt_correction_T_min 0.62653
_exptl_absorpt_correction_type multi-scan
_exptl_absorpt_process_details
;
CrysAlisPro 1.171.40.69a (Rigaku Oxford Diffraction, 2020)
Empirical absorption correction using spherical harmonics,
 implemented in SCALE3 ABSPACK scaling algorithm.
;
_exptl_crystal_colour 'clear whiteish white'
_exptl_crystal_colour_lustre clear
_exptl_crystal_colour_modifier whiteish
_exptl_crystal_colour_primary white
_exptl_crystal_density_diffrn 1.761
_exptl_crystal_description block
_exptl_crystal_F_000 704
_exptl_crystal_size_max 0.13
_exptl_crystal_size_mid 0.1
_exptl_crystal_size_min 0.1
_refine_diff_density_max 1.045
_refine_diff_density_min -1.123
_refine_diff_density_rms 0.106
_refine_ls_extinction_coef 0.0063(6)
_refine_ls_extinction_expression Fc^*^=kFc[1+0.001xFc^2^\l^3^/sin(2\q)]^-1/4^
_refine_ls_extinction_method 'SHELXL-2014/7 (Sheldrick 2014'
_refine_ls_goodness_of_fit_ref 1.066
_refine_ls_hydrogen_treatment constr
_refine_ls_matrix_type full
_refine_ls_number_parameters 174
_refine_ls_number_reflns 2937
_refine_ls_number_restraints 0
_refine_ls_restrained_S_all 1.066
_refine_ls_R_factor_all 0.0844
_refine_ls_R_factor_gt 0.0520
_refine_ls_shift/su_max 0.000
_refine_ls_shift/su_mean 0.000
_refine_ls_structure_factor_coef Fsqd
_refine_ls_weighting_details 'w=1/[\s^2^(Fo^2^)+(0.0386P)^2^+0.2934P] where P=(Fo^2^+2Fc^2^)/3'
_refine_ls_weighting_scheme calc
_refine_ls_wR_factor_gt 0.0988
_refine_ls_wR_factor_ref 0.1107
_reflns_Friedel_coverage 0.000
_reflns_number_gt 2015
_reflns_number_total 2937
_reflns_threshold_expression 'I > 2\s(I)'
_cod_data_source_file d5dt00492f2.cif
_cod_data_source_block 2l
_cod_database_code 7719040
_shelx_space_group_comment
;
The symmetry employed for this shelxl refinement is uniquely defined
by the following loop, which should always be used as a source of
symmetry information in preference to the above space-group names.
They are only intended as comments.
;
_diffrn_oxdiff_digest_frames
;
019152dc0fa592f770181c5a2d4c7b5f7e00027b09e
;
_reflns_odcompleteness_completeness 99.83
_reflns_odcompleteness_iscentric 1
_reflns_odcompleteness_theta 26.32
_olex2_refinement_description
;
1. Fixed Uiso
 At 1.2 times of:
  All C(H) groups
 At 1.5 times of:
  All C(H,H,H) groups
2.a Aromatic/amide H refined with riding coordinates:
 C11(H11), C8(H8), C4(H4), C7(H7), C12(H12), C5(H5), C14(H14)
2.b Idealised Me refined as rotating group:
 C9(H9A,H9B,H9C)
;
_shelx_shelxl_version_number 2014/7
_olex2_submission_special_instructions 'No special instructions were received'
_oxdiff_exptl_absorpt_empirical_details
;
Empirical correction (ABSPACK) includes:
- Absorption correction using spherical harmonics
- Frame scaling
;
_oxdiff_exptl_absorpt_empirical_full_max 1.600
_oxdiff_exptl_absorpt_empirical_full_min 0.627

loop_
_space_group_symop_operation_xyz
'x, y, z'
'-x+1/2, y+1/2, -z+1/2'
'-x, -y, -z'
'x-1/2, -y-1/2, z-1/2'

loop_
_atom_site_label
_atom_site_type_symbol
_atom_site_fract_x
_atom_site_fract_y
_atom_site_fract_z
_atom_site_U_iso_or_equiv
_atom_site_adp_type
_atom_site_occupancy
_atom_site_site_symmetry_order
_atom_site_calc_flag
_atom_site_refinement_flags_posn
_atom_site_refinement_flags_adp
_atom_site_refinement_flags_occupancy
_atom_site_disorder_assembly
_atom_site_disorder_group
I1 I -0.24354(9) 0.28985(4) 0.47273(2) 0.0609(2) Uani 1 1 d . . . . .
O1 O 0.7458(10) 0.5060(4) 0.85717(11) 0.0535(11) Uani 1 1 d . . . . .
N2 N 0.2693(11) 0.3409(4) 0.66532(13) 0.0415(11) Uani 1 1 d . . . . .
N3 N -0.0434(11) 0.4144(4) 0.60473(15) 0.0486(12) Uani 1 1 d . . . . .
C3 C 0.4639(12) 0.4617(4) 0.72653(15) 0.0362(12) Uani 1 1 d . . . . .
N1 N 0.3986(13) 0.6486(5) 0.63484(16) 0.0610(15) Uani 1 1 d . . . . .
C1 C 0.3612(12) 0.4466(5) 0.68010(16) 0.0358(12) Uani 1 1 d . . . . .
C10 C 0.1497(12) 0.3273(5) 0.62185(16) 0.0390(13) Uani 1 1 d . . . . .
C11 C 0.2309(14) 0.2205(5) 0.59962(17) 0.0451(14) Uani 1 1 d . . . . .
H11 H 0.3567 0.1595 0.6133 0.054 Uiso 1 1 calc R . . . .
C8 C 0.3897(13) 0.3705(5) 0.75689(16) 0.0419(13) Uani 1 1 d . . . . .
H8 H 0.2768 0.3005 0.7474 0.050 Uiso 1 1 calc R . . . .
C13 C -0.0720(13) 0.2992(5) 0.53785(16) 0.0418(13) Uani 1 1 d . . . . .
C4 C 0.6297(13) 0.5667(5) 0.74190(16) 0.0424(13) Uani 1 1 d . . . . .
H4 H 0.6788 0.6294 0.7224 0.051 Uiso 1 1 calc R . . . .
C6 C 0.6486(13) 0.4866(5) 0.81477(16) 0.0417(13) Uani 1 1 d . . . . .
C7 C 0.4796(13) 0.3816(5) 0.80044(16) 0.0439(13) Uani 1 1 d . . . . .
H7 H 0.4283 0.3198 0.8202 0.053 Uiso 1 1 calc R . . . .
C12 C 0.1205(13) 0.2069(5) 0.55661(17) 0.0457(14) Uani 1 1 d . . . . .
H12 H 0.1741 0.1372 0.5406 0.055 Uiso 1 1 calc R . . . .
C5 C 0.7212(13) 0.5789(5) 0.78540(18) 0.0478(15) Uani 1 1 d . . . . .
H5 H 0.8320 0.6492 0.7951 0.057 Uiso 1 1 calc R . . . .
C14 C -0.1510(13) 0.3979(6) 0.56319(18) 0.0499(15) Uani 1 1 d . . . . .
H14 H -0.2884 0.4575 0.5508 0.060 Uiso 1 1 calc R . . . .
C2 C 0.3718(13) 0.5583(5) 0.65312(17) 0.0423(13) Uani 1 1 d . . . . .
C9 C 0.6501(15) 0.4213(5) 0.88944(17) 0.0529(16) Uani 1 1 d . . . . .
H9A H 0.7417 0.3415 0.8839 0.079 Uiso 1 1 calc GR . . . .
H9B H 0.4194 0.4150 0.8885 0.079 Uiso 1 1 calc GR . . . .
H9C H 0.7240 0.4500 0.9178 0.079 Uiso 1 1 calc GR . . . .

loop_
_atom_site_aniso_label
_atom_site_aniso_U_11
_atom_site_aniso_U_22
_atom_site_aniso_U_33
_atom_site_aniso_U_23
_atom_site_aniso_U_13
_atom_site_aniso_U_12
I1 0.0468(3) 0.0915(4) 0.0437(3) -0.0060(2) -0.00702(17) 0.0020(2)
O1 0.069(3) 0.055(3) 0.036(2) -0.0055(19) -0.0021(18) -0.011(2)
N2 0.053(3) 0.037(3) 0.036(2) 0.001(2) 0.004(2) -0.003(2)
N3 0.045(3) 0.047(3) 0.053(3) -0.009(2) -0.006(2) 0.006(2)
C3 0.039(3) 0.026(3) 0.044(3) 0.000(2) 0.002(2) 0.002(2)
N1 0.088(4) 0.042(3) 0.053(3) 0.007(3) -0.006(3) -0.002(3)
C1 0.029(3) 0.037(3) 0.042(3) 0.000(2) 0.006(2) 0.000(2)
C10 0.037(3) 0.042(3) 0.038(3) 0.001(3) 0.003(2) -0.010(3)
C11 0.058(4) 0.035(3) 0.042(3) 0.003(3) -0.004(3) -0.002(3)
C8 0.050(3) 0.031(3) 0.045(3) -0.004(2) 0.002(2) -0.006(3)
C13 0.037(3) 0.049(4) 0.039(3) 0.003(3) -0.003(2) -0.010(3)
C4 0.053(4) 0.032(3) 0.043(3) 0.002(2) 0.006(2) -0.007(3)
C6 0.046(3) 0.042(3) 0.037(3) -0.001(3) 0.000(2) 0.001(3)
C7 0.056(4) 0.038(3) 0.038(3) 0.002(3) 0.006(2) -0.002(3)
C12 0.052(3) 0.044(4) 0.041(3) -0.007(3) 0.005(2) -0.009(3)
C5 0.052(4) 0.039(3) 0.053(3) -0.008(3) 0.000(3) -0.015(3)
C14 0.041(3) 0.056(4) 0.052(3) -0.002(3) -0.005(3) 0.010(3)
C2 0.050(4) 0.039(3) 0.038(3) -0.003(3) 0.001(2) 0.003(3)
C9 0.064(4) 0.054(4) 0.040(3) -0.003(3) 0.003(3) 0.009(3)

loop_
_atom_type_symbol
_atom_type_description
_atom_type_scat_dispersion_real
_atom_type_scat_dispersion_imag
_atom_type_scat_source
C C 0.0033 0.0016 'International Tables Vol C Tables 4.2.6.8 and 6.1.1.4'
H H 0.0000 0.0000 'International Tables Vol C Tables 4.2.6.8 and 6.1.1.4'
I I -0.4742 1.8119 'International Tables Vol C Tables 4.2.6.8 and 6.1.1.4'
N N 0.0061 0.0033 'International Tables Vol C Tables 4.2.6.8 and 6.1.1.4'
O O 0.0106 0.0060 'International Tables Vol C Tables 4.2.6.8 and 6.1.1.4'

loop_
_geom_angle_atom_site_label_1
_geom_angle_atom_site_label_2
_geom_angle_atom_site_label_3
_geom_angle
_geom_angle_site_symmetry_1
_geom_angle_site_symmetry_3
_geom_angle_publ_flag
C6 O1 C9 119.0(4) . . ?
C1 N2 C10 121.0(4) . . ?
C10 N3 C14 116.8(5) . . ?
C8 C3 C1 119.9(4) . . ?
C8 C3 C4 117.9(4) . . ?
C4 C3 C1 122.2(5) . . ?
N2 C1 C3 120.6(5) . . ?
N2 C1 C2 123.5(4) . . ?
C2 C1 C3 115.9(4) . . ?
N3 C10 N2 118.8(5) . . ?
N3 C10 C11 123.4(5) . . ?
C11 C10 N2 117.8(5) . . ?
C10 C11 H11 120.8 . . ?
C12 C11 C10 118.5(5) . . ?
C12 C11 H11 120.8 . . ?
C3 C8 H8 119.2 . . ?
C7 C8 C3 121.6(5) . . ?
C7 C8 H8 119.2 . . ?
C12 C13 I1 121.8(4) . . ?
C14 C13 I1 119.8(4) . . ?
C14 C13 C12 118.3(5) . . ?
C3 C4 H4 119.5 . . ?
C5 C4 C3 121.1(5) . . ?
C5 C4 H4 119.5 . . ?
O1 C6 C7 123.5(5) . . ?
O1 C6 C5 116.4(5) . . ?
C5 C6 C7 120.2(5) . . ?
C8 C7 C6 119.3(5) . . ?
C8 C7 H7 120.4 . . ?
C6 C7 H7 120.4 . . ?
C11 C12 C13 118.7(5) . . ?
C11 C12 H12 120.7 . . ?
C13 C12 H12 120.7 . . ?
C4 C5 C6 120.0(5) . . ?
C4 C5 H5 120.0 . . ?
C6 C5 H5 120.0 . . ?
N3 C14 C13 124.2(5) . . ?
N3 C14 H14 117.9 . . ?
C13 C14 H14 117.9 . . ?
N1 C2 C1 174.1(6) . . ?
O1 C9 H9A 109.5 . . ?
O1 C9 H9B 109.5 . . ?
O1 C9 H9C 109.5 . . ?
H9A C9 H9B 109.5 . . ?
H9A C9 H9C 109.5 . . ?
H9B C9 H9C 109.5 . . ?

loop_
_geom_bond_atom_site_label_1
_geom_bond_atom_site_label_2
_geom_bond_distance
_geom_bond_site_symmetry_2
_geom_bond_publ_flag
I1 C13 2.089(5) . ?
O1 C6 1.358(6) . ?
O1 C9 1.413(6) . ?
N2 C1 1.280(6) . ?
N2 C10 1.407(6) . ?
N3 C10 1.330(6) . ?
N3 C14 1.341(6) . ?
C3 C1 1.474(6) . ?
C3 C8 1.396(7) . ?
C3 C4 1.398(7) . ?
N1 C2 1.131(7) . ?
C1 C2 1.463(7) . ?
C10 C11 1.387(7) . ?
C11 H11 0.9300 . ?
C11 C12 1.382(7) . ?
C8 H8 0.9300 . ?
C8 C7 1.373(7) . ?
C13 C12 1.388(7) . ?
C13 C14 1.364(7) . ?
C4 H4 0.9300 . ?
C4 C5 1.374(7) . ?
C6 C7 1.395(7) . ?
C6 C5 1.383(7) . ?
C7 H7 0.9300 . ?
C12 H12 0.9300 . ?
C5 H5 0.9300 . ?
C14 H14 0.9300 . ?
C9 H9A 0.9600 . ?
C9 H9B 0.9600 . ?
C9 H9C 0.9600 . ?

loop_
_geom_torsion_atom_site_label_1
_geom_torsion_atom_site_label_2
_geom_torsion_atom_site_label_3
_geom_torsion_atom_site_label_4
_geom_torsion
_geom_torsion_site_symmetry_1
_geom_torsion_site_symmetry_2
_geom_torsion_site_symmetry_3
_geom_torsion_site_symmetry_4
_geom_torsion_publ_flag
I1 C13 C12 C11 178.7(4) . . . . ?
I1 C13 C14 N3 -177.5(5) . . . . ?
O1 C6 C7 C8 179.6(5) . . . . ?
O1 C6 C5 C4 -179.6(5) . . . . ?
N2 C10 C11 C12 -178.8(5) . . . . ?
N3 C10 C11 C12 3.8(8) . . . . ?
C3 C8 C7 C6 0.1(8) . . . . ?
C3 C4 C5 C6 -0.2(9) . . . . ?
C1 N2 C10 N3 -40.2(8) . . . . ?
C1 N2 C10 C11 142.2(5) . . . . ?
C1 C3 C8 C7 -179.6(5) . . . . ?
C1 C3 C4 C5 179.6(5) . . . . ?
C10 N2 C1 C3 175.5(5) . . . . ?
C10 N2 C1 C2 -4.4(8) . . . . ?
C10 N3 C14 C13 -0.7(9) . . . . ?
C10 C11 C12 C13 -1.3(8) . . . . ?
C8 C3 C1 N2 -15.5(8) . . . . ?
C8 C3 C1 C2 164.4(5) . . . . ?
C8 C3 C4 C5 1.0(8) . . . . ?
C4 C3 C1 N2 165.9(5) . . . . ?
C4 C3 C1 C2 -14.2(7) . . . . ?
C4 C3 C8 C7 -0.9(8) . . . . ?
C7 C6 C5 C4 -0.7(8) . . . . ?
C12 C13 C14 N3 3.0(9) . . . . ?
C5 C6 C7 C8 0.7(8) . . . . ?
C14 N3 C10 N2 179.8(5) . . . . ?
C14 N3 C10 C11 -2.7(8) . . . . ?
C14 C13 C12 C11 -1.8(8) . . . . ?
C9 O1 C6 C7 -5.4(8) . . . . ?
C9 O1 C6 C5 173.5(5) . . . . ?
